data_7209671
loop_
_publ_author_name
'Konar, Anita Dutt'

_publ_section_title
;
 Can a single pyridinedicarboxylic acid be ample enough to nucleate
 supramolecular double helices in enantiomeric pseudopeptides?
;
_journal_issue 13
_journal_name_full CrystEngComm
_journal_page_first 2466
_journal_paper_doi 10.1039/c3ce26912d
_journal_volume 15
_journal_year 2013
_chemical_formula_moiety '2(C29 H28 N5 O8), C2 O'
_chemical_formula_sum 'C60 H56 N10 O17'
_chemical_formula_weight 1189.15
_chemical_name_systematic
;
?
;
_space_group_IT_number 92
_symmetry_cell_setting tetragonal
_symmetry_space_group_name_Hall 'P 4abw 2nw'
_symmetry_space_group_name_H-M 'P 41 21 2'
_atom_sites_solution_hydrogens geom
_atom_sites_solution_primary direct
_atom_sites_solution_secondary difmap
_audit_creation_method SHELXL-97
_cell_angle_alpha 90.00
_cell_angle_beta 90.00
_cell_angle_gamma 90.00
_cell_formula_units_Z 4
_cell_length_a 13.627(4)
_cell_length_b 13.627(4)
_cell_length_c 36.416(12)
_cell_measurement_temperature 296(2)
_cell_volume 6762(4)
_computing_cell_refinement 'Bruker SMART'
_computing_data_collection 'Bruker SMART'
_computing_data_reduction 'Bruker SAINT'
_computing_molecular_graphics 'Bruker SHELXTL'
_computing_publication_material 'Bruker SHELXTL'
_computing_structure_refinement 'SHELXL-97 (Sheldrick, 1997)'
_computing_structure_solution 'SHELXS-97 (Sheldrick, 1990)'
_diffrn_ambient_temperature 296(2)
_diffrn_measured_fraction_theta_full 0.961
_diffrn_measured_fraction_theta_max 0.961
_diffrn_measurement_device_type 'CCD area detector'
_diffrn_measurement_method 'phi and omega scans'
_diffrn_radiation_monochromator graphite
_diffrn_radiation_source 'fine-focus sealed tube'
_diffrn_radiation_type MoK\a
_diffrn_radiation_wavelength 0.71073
_diffrn_reflns_av_R_equivalents 0.2358
_diffrn_reflns_av_sigmaI/netI 0.1631
_diffrn_reflns_limit_h_max 17
_diffrn_reflns_limit_h_min -15
_diffrn_reflns_limit_k_max 17
_diffrn_reflns_limit_k_min -13
_diffrn_reflns_limit_l_max 46
_diffrn_reflns_limit_l_min -46
_diffrn_reflns_number 35163
_diffrn_reflns_theta_full 27.26
_diffrn_reflns_theta_max 27.26
_diffrn_reflns_theta_min 1.60
_exptl_absorpt_coefficient_mu 0.087
_exptl_absorpt_correction_T_max 0.966
_exptl_absorpt_correction_T_min 0.962
_exptl_absorpt_correction_type 'Empirical''Bruker SADABS V2.10'
_exptl_absorpt_process_details 'Bruker SADABS V2.10'
_exptl_crystal_colour Colourless
_exptl_crystal_density_diffrn 1.168
_exptl_crystal_density_method 'not measured'
_exptl_crystal_description Cube
_exptl_crystal_F_000 13930
_exptl_crystal_size_max 0.45
_exptl_crystal_size_mid 0.40
_exptl_crystal_size_min 0.40
_refine_diff_density_max 0.833
_refine_diff_density_min -0.348
_refine_diff_density_rms 0.111
_refine_ls_abs_structure_details 'Flack H D (1983), Acta Cryst. A39, 876-881'
_refine_ls_abs_structure_Flack -1(2)
_refine_ls_extinction_method none
_refine_ls_goodness_of_fit_ref 0.931
_refine_ls_hydrogen_treatment mixed
_refine_ls_matrix_type full
_refine_ls_number_parameters 405
_refine_ls_number_reflns 7129
_refine_ls_number_restraints 2
_refine_ls_restrained_S_all 0.931
_refine_ls_R_factor_all 0.1765
_refine_ls_R_factor_gt 0.0917
_refine_ls_shift/su_max 0.000
_refine_ls_shift/su_mean 0.000
_refine_ls_structure_factor_coef Fsqd
_refine_ls_weighting_details 'calc w=1/[\s^2^(Fo^2^)+(0.1359P)^2^+0.0000P] where P=(Fo^2^+2Fc^2^)/3'
_refine_ls_weighting_scheme calc
_refine_ls_wR_factor_gt 0.2331
_refine_ls_wR_factor_ref 0.2713
_reflns_number_gt 3099
_reflns_number_total 7129
_reflns_threshold_expression >2sigma(I)
_cod_data_source_file c3ce26912d.txt
_cod_data_source_block 894165
_cod_depositor_comments
;
The following automatic conversions were performed:

'_symmetry_cell_setting' value 'Tetragonal' changed to 'tetragonal'
according to /home/saulius/struct/CIF-dictionaries/cif_core.dic
dictionary named 'cif_core.dic' version 2.4.2 from 2011-04-26.

Automatic conversion script
Id: cif_fix_values 1891 2012-01-12 08:04:46Z andrius 
;
_cod_original_cell_volume 6763(4)
_cod_original_sg_symbol_H-M P41212
_cod_database_code 7209671

loop_
_symmetry_equiv_pos_as_xyz
'x, y, z'
'-x, -y, z+1/2'
'-y+1/2, x+1/2, z+1/4'
'y+1/2, -x+1/2, z+3/4'
'-x+1/2, y+1/2, -z+1/4'
'x+1/2, -y+1/2, -z+3/4'
'y, x, -z'
'-y, -x, -z+1/2'

loop_
_atom_site_label
_atom_site_type_symbol
_atom_site_fract_x
_atom_site_fract_y
_atom_site_fract_z
_atom_site_U_iso_or_equiv
_atom_site_adp_type
_atom_site_occupancy
_atom_site_symmetry_multiplicity
_atom_site_calc_flag
_atom_site_refinement_flags
O3 O 0.3533(3) 0.4258(3) -0.04844(8) 0.0529(9) Uani 1 1 d .
O1 O 0.5875(4) 0.7447(4) -0.19351(13) 0.0990(16) Uani 1 1 d .
O2 O 0.6833(4) 0.6228(4) -0.17523(13) 0.1024(17) Uani 1 1 d .
C40 C 0.5675(4) 0.3264(6) -0.02644(17) 0.092(2) Uani 1 1 d .
H40A H 0.5513 0.3520 -0.0026 0.139 Uiso 1 1 calc R
H40B H 0.6002 0.3761 -0.0406 0.139 Uiso 1 1 calc R
H40C H 0.6100 0.2707 -0.0237 0.139 Uiso 1 1 calc R
O7 O 0.2943(3) 0.2682(3) 0.19507(9) 0.0719(12) Uani 1 1 d .
O5 O 0.0792(4) 0.3781(4) 0.27390(10) 0.0848(14) Uani 1 1 d .
O6 O -0.0457(5) 0.4749(6) 0.26800(14) 0.155(3) Uani 1 1 d .
N6 N 0.3311(3) 0.2027(3) 0.10083(10) 0.0483(11) Uani 1 1 d D
N3 N 0.4077(4) 0.2444(3) -0.02145(11) 0.0545(12) Uani 1 1 d D
N4 N 0.2058(3) 0.3136(3) 0.14555(11) 0.0527(12) Uani 1 1 d .
O8 O 0.3333(3) 0.1565(3) -0.06562(8) 0.0701(12) Uani 1 1 d .
N2 N 0.4699(3) 0.4196(3) -0.09315(10) 0.0523(11) Uani 1 1 d .
N1 N 0.3044(3) 0.1480(3) 0.03129(10) 0.0469(10) Uani 1 1 d .
C8 C 0.4235(4) 0.3862(4) -0.06255(12) 0.0452(12) Uani 1 1 d .
C9 C 0.2914(4) 0.1223(4) -0.00373(13) 0.0513(14) Uani 1 1 d .
C10 C 0.2521(4) 0.1005(4) 0.05713(12) 0.0469(13) Uani 1 1 d .
C11 C 0.3454(4) 0.1757(4) -0.03322(13) 0.0524(14) Uani 1 1 d .
C12 C 0.2663(4) 0.1297(4) 0.09528(12) 0.0461(12) Uani 1 1 d .
C13 C 0.4730(4) 0.2949(4) -0.04628(14) 0.0579(15) Uani 1 1 d .
H13 H 0.4905 0.2503 -0.0664 0.069 Uiso 1 1 calc R
C14 C 0.2825(4) 0.2713(4) 0.16207(12) 0.0512(13) Uani 1 1 d .
C15 C 0.2273(5) 0.0452(4) -0.01410(15) 0.0592(15) Uani 1 1 d .
H15 H 0.2202 0.0280 -0.0387 0.071 Uiso 1 1 calc R
C16 C 0.1124(4) 0.3685(4) 0.20033(13) 0.0544(14) Uani 1 1 d .
H16 H 0.1585 0.3400 0.2158 0.065 Uiso 1 1 calc R
C17 C 0.3743(4) 0.5703(4) -0.10432(15) 0.0619(15) Uani 1 1 d .
H17 H 0.3241 0.5507 -0.0886 0.074 Uiso 1 1 calc R
C18 C 0.3626(4) 0.2343(4) 0.13667(12) 0.0521(14) Uani 1 1 d .
H18 H 0.4057 0.2907 0.1324 0.062 Uiso 1 1 calc R
C19 C 0.4559(4) 0.5112(4) -0.10956(12) 0.0502(13) Uani 1 1 d .
C20 C 0.5282(5) 0.5434(4) -0.13308(14) 0.0601(15) Uani 1 1 d .
H20 H 0.5827 0.5038 -0.1371 0.072 Uiso 1 1 calc R
C21 C 0.1245(4) 0.3629(5) 0.16294(14) 0.0591(15) Uani 1 1 d .
C22 C 0.1767(5) -0.0029(4) 0.01222(15) 0.0649(16) Uani 1 1 d .
H22 H 0.1351 -0.0543 0.0059 0.078 Uiso 1 1 calc R
C23 C 0.0175(6) 0.4258(7) 0.25451(16) 0.085(2) Uani 1 1 d .
C24 C 0.4408(5) 0.6899(5) -0.14671(16) 0.0737(18) Uani 1 1 d .
H24 H 0.4337 0.7485 -0.1596 0.088 Uiso 1 1 calc R
C25 C 0.3688(5) 0.6579(5) -0.12264(17) 0.0779(19) Uani 1 1 d .
H25 H 0.3143 0.6977 -0.1188 0.093 Uiso 1 1 calc R
C26 C 0.6051(6) 0.6658(5) -0.17436(16) 0.0707(17) Uani 1 1 d .
C27 C 0.4272(5) 0.1564(6) 0.15538(16) 0.081(2) Uani 1 1 d .
H27A H 0.3916 0.0958 0.1571 0.121 Uiso 1 1 calc R
H27B H 0.4448 0.1783 0.1795 0.121 Uiso 1 1 calc R
H27C H 0.4856 0.1463 0.1411 0.121 Uiso 1 1 calc R
C28 C 0.5224(4) 0.6330(4) -0.15097(14) 0.0576(14) Uani 1 1 d .
C29 C 0.1868(4) 0.0240(4) 0.04793(15) 0.0578(14) Uani 1 1 d .
H29 H 0.1510 -0.0077 0.0662 0.069 Uiso 1 1 calc R
C30 C 0.0330(5) 0.4159(6) 0.21487(15) 0.0704(17) Uani 1 1 d .
C31 C 0.0587(5) 0.4087(7) 0.14004(17) 0.095(3) Uani 1 1 d .
H31 H 0.0661 0.4044 0.1147 0.114 Uiso 1 1 calc R
C32 C -0.0190(6) 0.4615(7) 0.15486(19) 0.113(3) Uani 1 1 d .
H32 H -0.0620 0.4948 0.1394 0.135 Uiso 1 1 calc R
C33 C 0.6683(7) 0.7829(6) -0.21590(19) 0.112(3) Uani 1 1 d .
H33A H 0.7261 0.7890 -0.2010 0.168 Uiso 1 1 calc R
H33B H 0.6507 0.8462 -0.2255 0.168 Uiso 1 1 calc R
H33C H 0.6810 0.7387 -0.2359 0.168 Uiso 1 1 calc R
C34 C 0.0703(7) 0.3880(7) 0.31265(16) 0.116(3) Uani 1 1 d .
H34A H 0.0592 0.4557 0.3187 0.174 Uiso 1 1 calc R
H34B H 0.1296 0.3659 0.3242 0.174 Uiso 1 1 calc R
H34C H 0.0161 0.3492 0.3212 0.174 Uiso 1 1 calc R
C35 C -0.0323(6) 0.4647(7) 0.19193(18) 0.099(3) Uani 1 1 d .
H35 H -0.0848 0.4994 0.2018 0.119 Uiso 1 1 calc R
O9 O 0.2224(3) 0.0903(3) 0.12102(9) 0.0635(11) Uani 1 1 d .
C1S O 0.6091(13) 0.3909(13) 0.2500 0.301(9) Uiso 1 2 d S
C2S C 0.7032(12) 0.4156(13) 0.2674(4) 0.099(5) Uiso 0.50 1 d P
C3S C 0.5375(14) 0.4439(14) 0.2675(4) 0.116(6) Uiso 0.50 1 d P
H2A H 0.406(3) 0.260(3) 0.0007(6) 0.035(13) Uiso 1 1 d D
H3A H 0.365(3) 0.218(4) 0.0803(9) 0.057(15) Uiso 1 1 d D
H1A H 0.207(3) 0.322(3) 0.1214(10) 0.016(9) Uiso 1 1 d .

loop_
_atom_site_aniso_label
_atom_site_aniso_U_11
_atom_site_aniso_U_22
_atom_site_aniso_U_33
_atom_site_aniso_U_23
_atom_site_aniso_U_13
_atom_site_aniso_U_12
O3 0.053(2) 0.061(2) 0.0443(19) 0.0043(17) 0.0128(17) 0.0088(19)
O1 0.108(4) 0.083(3) 0.106(3) 0.050(3) 0.038(3) 0.005(3)
O2 0.110(4) 0.079(3) 0.118(4) 0.020(3) 0.056(3) 0.001(3)
C40 0.043(4) 0.158(7) 0.076(4) 0.032(4) 0.001(3) 0.021(4)
O7 0.080(3) 0.099(3) 0.036(2) 0.000(2) -0.0017(18) 0.018(2)
O5 0.083(3) 0.137(4) 0.034(2) -0.009(2) 0.006(2) 0.005(3)
O6 0.132(5) 0.254(9) 0.080(3) -0.038(4) 0.016(3) 0.092(6)
N6 0.056(3) 0.057(3) 0.032(2) 0.001(2) 0.005(2) -0.001(2)
N3 0.082(3) 0.053(3) 0.028(2) 0.004(2) 0.013(2) 0.006(3)
N4 0.053(3) 0.077(3) 0.028(2) 0.001(2) 0.003(2) 0.006(2)
O8 0.106(3) 0.079(3) 0.0259(19) -0.0053(18) 0.0058(19) 0.011(2)
N2 0.063(3) 0.053(3) 0.041(2) 0.006(2) 0.015(2) 0.005(2)
N1 0.061(3) 0.042(2) 0.037(2) 0.0037(19) 0.002(2) 0.003(2)
C8 0.054(3) 0.046(3) 0.035(3) -0.005(2) 0.003(2) 0.002(3)
C9 0.069(4) 0.046(3) 0.039(3) 0.004(2) -0.001(3) 0.014(3)
C10 0.056(3) 0.048(3) 0.037(3) 0.007(2) 0.008(2) 0.005(3)
C11 0.074(4) 0.042(3) 0.040(3) 0.000(2) 0.010(3) 0.014(3)
C12 0.054(3) 0.044(3) 0.040(3) 0.004(2) 0.010(2) 0.001(3)
C13 0.072(4) 0.063(4) 0.038(3) 0.004(3) 0.017(3) 0.010(3)
C14 0.063(4) 0.062(3) 0.029(3) 0.000(2) -0.004(2) -0.005(3)
C15 0.077(4) 0.048(3) 0.052(3) -0.012(3) -0.005(3) 0.007(3)
C16 0.049(3) 0.076(4) 0.038(3) -0.006(3) 0.002(2) 0.002(3)
C17 0.069(4) 0.051(4) 0.066(4) 0.009(3) 0.011(3) 0.007(3)
C18 0.055(3) 0.064(4) 0.037(3) 0.005(2) 0.000(2) -0.002(3)
C19 0.064(4) 0.046(3) 0.041(3) 0.001(2) 0.009(3) 0.002(3)
C20 0.074(4) 0.061(4) 0.046(3) -0.002(3) 0.003(3) 0.010(3)
C21 0.045(3) 0.084(4) 0.049(3) 0.004(3) -0.004(3) 0.003(3)
C22 0.078(4) 0.059(4) 0.058(3) 0.004(3) -0.008(3) -0.010(3)
C23 0.082(5) 0.130(6) 0.043(3) -0.017(4) 0.007(4) 0.002(5)
C24 0.094(5) 0.052(4) 0.075(4) 0.015(3) 0.008(4) 0.005(4)
C25 0.080(5) 0.062(4) 0.091(5) 0.007(4) 0.022(4) 0.018(4)
C26 0.081(5) 0.065(4) 0.066(4) 0.005(3) 0.025(3) 0.006(4)
C27 0.071(4) 0.108(6) 0.063(4) 0.004(4) -0.003(3) 0.018(4)
C28 0.069(4) 0.052(4) 0.051(3) 0.008(3) 0.006(3) 0.004(3)
C29 0.070(4) 0.049(3) 0.054(3) 0.001(3) 0.001(3) -0.004(3)
C30 0.059(4) 0.104(5) 0.048(3) -0.011(3) 0.006(3) -0.004(4)
C31 0.063(4) 0.165(8) 0.057(4) -0.006(4) 0.011(3) 0.026(5)
C32 0.094(6) 0.176(9) 0.068(4) 0.019(5) 0.013(4) 0.053(6)
C33 0.140(7) 0.098(6) 0.099(5) 0.039(5) 0.059(5) -0.002(5)
C34 0.111(6) 0.189(10) 0.048(4) -0.006(5) 0.006(4) 0.007(6)
C35 0.086(5) 0.153(8) 0.059(4) -0.010(4) 0.010(4) 0.029(5)
O9 0.070(3) 0.075(3) 0.045(2) 0.0116(19) 0.0074(19) -0.012(2)

loop_
_atom_type_symbol
_atom_type_description
_atom_type_scat_dispersion_real
_atom_type_scat_dispersion_imag
_atom_type_scat_source
C C 0.0033 0.0016 'International Tables Vol C Tables 4.2.6.8 and 6.1.1.4'
H H 0.0000 0.0000 'International Tables Vol C Tables 4.2.6.8 and 6.1.1.4'
N N 0.0061 0.0033 'International Tables Vol C Tables 4.2.6.8 and 6.1.1.4'
O O 0.0106 0.0060 'International Tables Vol C Tables 4.2.6.8 and 6.1.1.4'

loop_
_geom_angle_atom_site_label_1
_geom_angle_atom_site_label_2
_geom_angle_atom_site_label_3
_geom_angle
_geom_angle_site_symmetry_1
_geom_angle_site_symmetry_3
C26 O1 C33 116.9(6) . .
C23 O5 C34 116.4(6) . .
C12 N6 C18 123.6(4) . .
C11 N3 C13 121.7(4) . .
C14 N4 C21 127.2(4) . .
C8 N2 C19 125.9(4) . .
C9 N1 C10 118.2(4) . .
O3 C8 N2 124.5(5) . .
O3 C8 C13 122.9(4) . .
N2 C8 C13 112.5(4) . .
N1 C9 C15 122.1(5) . .
N1 C9 C11 119.7(5) . .
C15 C9 C11 118.3(4) . .
N1 C10 C29 121.5(4) . .
N1 C10 C12 117.7(5) . .
C29 C10 C12 120.8(4) . .
O8 C11 N3 123.2(5) . .
O8 C11 C9 121.7(5) . .
N3 C11 C9 115.2(4) . .
O9 C12 N6 121.7(4) . .
O9 C12 C10 122.7(5) . .
N6 C12 C10 115.6(4) . .
N3 C13 C8 110.9(4) . .
N3 C13 C40 110.8(4) . .
C8 C13 C40 108.9(5) . .
O7 C14 N4 124.4(5) . .
O7 C14 C18 119.8(5) . .
N4 C14 C18 115.6(4) . .
C22 C15 C9 119.0(5) . .
C30 C16 C21 120.3(5) . .
C25 C17 C19 118.9(5) . .
N6 C18 C14 116.0(4) . .
N6 C18 C27 111.4(5) . .
C14 C18 C27 111.8(4) . .
C20 C19 C17 118.3(5) . .
C20 C19 N2 116.9(5) . .
C17 C19 N2 124.8(5) . .
C19 C20 C28 122.2(6) . .
C16 C21 C31 119.9(5) . .
C16 C21 N4 123.6(5) . .
C31 C21 N4 116.5(5) . .
C15 C22 C29 119.8(5) . .
O6 C23 O5 122.1(6) . .
O6 C23 C30 124.0(8) . .
O5 C23 C30 113.8(7) . .
C28 C24 C25 118.0(6) . .
C17 C25 C24 122.9(6) . .
O2 C26 O1 123.0(6) . .
O2 C26 C28 122.5(6) . .
O1 C26 C28 114.6(6) . .
C24 C28 C20 119.6(5) . .
C24 C28 C26 120.9(6) . .
C20 C28 C26 119.5(6) . .
C22 C29 C10 119.4(5) . .
C16 C30 C35 120.0(5) . .
C16 C30 C23 122.6(6) . .
C35 C30 C23 117.1(6) . .
C21 C31 C32 119.8(6) . .
C35 C32 C31 120.2(7) . .
C32 C35 C30 119.7(7) . .
C3S C1S C3S 57.9(18) 8_665 .
C3S C1S C2S 119.8(13) 8_665 .
C3S C1S C2S 107.4(11) . .
C3S C1S C2S 107.4(11) 8_665 8_665
C3S C1S C2S 119.8(13) . 8_665
C2S C1S C2S 126(2) . 8_665
C3S C3S C1S 61.0(9) 8_665 .

loop_
_geom_bond_atom_site_label_1
_geom_bond_atom_site_label_2
_geom_bond_distance
_geom_bond_site_symmetry_2
O3 C8 1.213(6) .
O1 C26 1.305(8) .
O1 C33 1.466(8) .
O2 C26 1.217(8) .
C40 C13 1.537(8) .
O7 C14 1.213(5) .
O5 C23 1.276(8) .
O5 C34 1.423(7) .
O6 C23 1.196(8) .
N6 C12 1.345(6) .
N6 C18 1.440(6) .
N3 C11 1.335(7) .
N3 C13 1.444(7) .
N4 C14 1.336(7) .
N4 C21 1.442(7) .
O8 C11 1.220(5) .
N2 C8 1.359(6) .
N2 C19 1.397(7) .
N1 C9 1.334(6) .
N1 C10 1.346(6) .
C8 C13 1.534(7) .
C9 C15 1.418(7) .
C9 C11 1.491(7) .
C10 C29 1.411(7) .
C10 C12 1.458(7) .
C12 O9 1.235(5) .
C14 C18 1.517(7) .
C15 C22 1.351(8) .
C16 C30 1.367(8) .
C16 C21 1.374(7) .
C17 C25 1.370(8) .
C17 C19 1.386(7) .
C18 C27 1.539(8) .
C19 C20 1.377(7) .
C20 C28 1.386(7) .
C21 C31 1.375(9) .
C22 C29 1.358(7) .
C23 C30 1.465(8) .
C24 C28 1.365(9) .
C24 C25 1.386(8) .
C26 C28 1.482(8) .
C30 C35 1.390(9) .
C31 C32 1.389(10) .
C32 C35 1.363(9) .
C1S C3S 1.37(2) 8_665
C1S C3S 1.37(2) .
C1S C2S 1.470(18) .
C1S C2S 1.470(18) 8_665
C3S C3S 1.33(3) 8_665
